data_7054757
loop_
_publ_author_name
'Poorfreidoni, Alireza'
'Ranjbar-Karimi, Reza'
'Kia, Reza'

_publ_section_title
;
 Regiochemistry of nucleophilic substitution of pentachloropyridine with N
 and O bidentate nucleophiles
;
_journal_issue 6
_journal_name_full 'New J. Chem.'
_journal_page_first 4398
_journal_paper_doi 10.1039/C5NJ00418G
_journal_volume 39
_journal_year 2015
_chemical_formula_sum 'C11 H5 Cl4 N3 O2'
_chemical_formula_weight 352.98
_chemical_name_systematic
;
 ?
;
_space_group_IT_number 14
_symmetry_cell_setting monoclinic
_symmetry_space_group_name_Hall '-P 2yn'
_symmetry_space_group_name_H-M 'P 1 21/n 1'
_atom_sites_solution_hydrogens geom
_atom_sites_solution_primary direct
_atom_sites_solution_secondary difmap
_audit_creation_method SHELXL-97
_audit_update_record
;
2014-11-16 deposited with the CCDC.
2015-03-18 downloaded from the CCDC.
;
_cell_angle_alpha 90.00
_cell_angle_beta 90.05(3)
_cell_angle_gamma 90.00
_cell_formula_units_Z 4
_cell_length_a 7.4698(15)
_cell_length_b 9.5364(19)
_cell_length_c 18.730(4)
_cell_measurement_reflns_used 1567
_cell_measurement_temperature 298(2)
_cell_measurement_theta_max 26.78
_cell_measurement_theta_min 2.45
_cell_volume 1334.2(5)
_computing_cell_refinement 'X-AREA (Stoe & Cie, 2005)'
_computing_data_collection 'X-AREA (Stoe & Cie, 2005)'
_computing_data_reduction 'X-AREA (Stoe & Cie, 2005)'
_computing_molecular_graphics 'ORTEP-3 (Farrugia, 1997)'
_computing_publication_material 'WinGX (Farrugia, 1999)'
_computing_structure_refinement 'SHELXTL (Sheldrick, 2008)'
_computing_structure_solution 'SHELXTL (Sheldrick, 2008)'
_diffrn_ambient_temperature 298(2)
_diffrn_measured_fraction_theta_full 0.998
_diffrn_measured_fraction_theta_max 0.998
_diffrn_measurement_device_type 'Stoe IPDS 2T image plate detector'
_diffrn_measurement_method 'rotation method'
_diffrn_radiation_monochromator graphite
_diffrn_radiation_source 'fine-focus sealed tube'
_diffrn_radiation_type MoK\a
_diffrn_radiation_wavelength 0.71073
_diffrn_reflns_av_R_equivalents 0.09
_diffrn_reflns_av_sigmaI/netI 0.0252
_diffrn_reflns_limit_h_max 8
_diffrn_reflns_limit_h_min -8
_diffrn_reflns_limit_k_max 11
_diffrn_reflns_limit_k_min 0
_diffrn_reflns_limit_l_max 22
_diffrn_reflns_limit_l_min 0
_diffrn_reflns_number 2344
_diffrn_reflns_theta_full 25.00
_diffrn_reflns_theta_max 25.00
_diffrn_reflns_theta_min 2.40
_exptl_absorpt_coefficient_mu 0.889
_exptl_absorpt_correction_T_max 0.9279
_exptl_absorpt_correction_T_min 0.8287
_exptl_absorpt_correction_type numerical
_exptl_absorpt_process_details '(X-SHAPE and X-RED; Stoe & Cie, 2005)'
_exptl_crystal_colour colorless
_exptl_crystal_density_diffrn 1.757
_exptl_crystal_density_method 'not measured'
_exptl_crystal_description Irregular
_exptl_crystal_F_000 704
_exptl_crystal_recrystallization_method 'Re-crystallisation from solvent: '
_exptl_crystal_size_max 0.28
_exptl_crystal_size_mid 0.23
_exptl_crystal_size_min 0.19
_refine_diff_density_max 0.175
_refine_diff_density_min -0.208
_refine_diff_density_rms 0.043
_refine_ls_extinction_method none
_refine_ls_goodness_of_fit_ref 0.855
_refine_ls_hydrogen_treatment mixed
_refine_ls_matrix_type full
_refine_ls_number_parameters 185
_refine_ls_number_reflns 2344
_refine_ls_number_restraints 0
_refine_ls_restrained_S_all 0.855
_refine_ls_R_factor_all 0.0361
_refine_ls_R_factor_gt 0.0278
_refine_ls_shift/su_max 0.008
_refine_ls_shift/su_mean 0.001
_refine_ls_structure_factor_coef Fsqd
_refine_ls_weighting_details 'calc w=1/[\s^2^(Fo^2^)+(0.0455P)^2^] where P=(Fo^2^+2Fc^2^)/3'
_refine_ls_weighting_scheme calc
_refine_ls_wR_factor_gt 0.0663
_refine_ls_wR_factor_ref 0.0676
_reflns_number_gt 1743
_reflns_number_total 2344
_reflns_threshold_expression I>2\s(I)
_cod_data_source_file c5nj00418g1.cif
_cod_data_source_block m+p21n
_cod_depositor_comments
;
The following automatic conversions were performed:

'_symmetry_cell_setting' value 'Monoclinic' changed to 'monoclinic'
according to
/usr/data/users/saulius/crontab/automatic-downloads/rss-feeds/RSC/lib/dictionaries/cif_core.dic
dictionary named 'cif_core.dic' version 2.4.2 from 2011-04-26.

Automatic conversion script
Id: cif_fix_values 3105 2015-03-04 15:46:00Z robertas 

 Adding full bibliography for 7054757.cif.
;
_cod_original_sg_symbol_H-M 'P2(1)/n  '
_cod_database_code 7054757

loop_
_symmetry_equiv_pos_as_xyz
'x, y, z'
'-x+1/2, y+1/2, -z+1/2'
'-x, -y, -z'
'x-1/2, -y-1/2, z-1/2'

loop_
_atom_site_label
_atom_site_type_symbol
_atom_site_fract_x
_atom_site_fract_y
_atom_site_fract_z
_atom_site_U_iso_or_equiv
_atom_site_adp_type
_atom_site_occupancy
_atom_site_symmetry_multiplicity
_atom_site_calc_flag
_atom_site_refinement_flags
Cl4 Cl 0.92616(7) 0.60745(5) 0.13687(3) 0.05232(15) Uani 1 1 d .
Cl3 Cl 0.71290(8) 0.77507(5) 0.00486(3) 0.06201(18) Uani 1 1 d .
Cl1 Cl 0.79437(8) 0.13686(5) -0.02474(3) 0.05670(16) Uani 1 1 d .
Cl2 Cl 0.57210(9) 0.32321(7) -0.14374(3) 0.06404(18) Uani 1 1 d .
O1 O 1.2812(2) -0.07678(16) 0.25507(9) 0.0589(4) Uani 1 1 d .
O2 O 1.0804(2) -0.22624(16) 0.27585(9) 0.0659(4) Uani 1 1 d .
N2 N 0.9458(2) 0.30355(17) 0.11128(9) 0.0431(4) Uani 1 1 d .
N1 N 0.6557(2) 0.53436(17) -0.05887(9) 0.0484(4) Uani 1 1 d .
N3 N 1.1243(2) -0.11698(16) 0.24901(9) 0.0445(4) Uani 1 1 d .
C8 C 0.6692(3) 0.0165(2) 0.17080(11) 0.0489(5) Uani 1 1 d .
H8 H 0.5505 -0.0128 0.1699 0.059 Uiso 1 1 calc R
C9 C 0.8017(3) -0.0695(2) 0.20687(10) 0.0459(5) Uani 1 1 d .
H9 H 0.7662 -0.1522 0.2291 0.055 Uiso 1 1 calc R
C2 C 0.6720(3) 0.3965(2) -0.06322(10) 0.0452(5) Uani 1 1 d .
C4 C 0.8292(2) 0.52280(19) 0.05940(10) 0.0408(4) Uani 1 1 d .
C11 C 1.0308(2) 0.09033(19) 0.17592(9) 0.0388(4) Uani 1 1 d .
H11 H 1.1501 0.1181 0.1759 0.047 Uiso 1 1 calc R
C7 C 0.7143(3) 0.1386(2) 0.13850(10) 0.0445(5) Uani 1 1 d .
H7 H 0.6294 0.1946 0.1160 0.053 Uiso 1 1 calc R
C10 C 0.9806(3) -0.03028(18) 0.20871(10) 0.0376(4) Uani 1 1 d .
C1 C 0.7656(3) 0.3127(2) -0.00958(10) 0.0417(4) Uani 1 1 d .
C5 C 0.8460(2) 0.37611(18) 0.05537(10) 0.0387(4) Uani 1 1 d .
C3 C 0.7353(3) 0.5950(2) 0.00146(11) 0.0453(5) Uani 1 1 d .
C6 C 0.8949(2) 0.17570(19) 0.14074(9) 0.0377(4) Uani 1 1 d .
H2 H 1.013(3) 0.349(2) 0.1377(11) 0.044(6) Uiso 1 1 d .

loop_
_atom_site_aniso_label
_atom_site_aniso_U_11
_atom_site_aniso_U_22
_atom_site_aniso_U_33
_atom_site_aniso_U_23
_atom_site_aniso_U_13
_atom_site_aniso_U_12
Cl4 0.0589(3) 0.0442(3) 0.0538(3) -0.0080(2) -0.0006(2) -0.0020(2)
Cl3 0.0649(4) 0.0402(3) 0.0810(4) 0.0107(3) 0.0062(3) 0.0039(2)
Cl1 0.0746(4) 0.0422(3) 0.0533(3) -0.0071(2) 0.0048(3) -0.0030(2)
Cl2 0.0784(4) 0.0722(4) 0.0415(3) 0.0038(3) -0.0075(3) -0.0203(3)
O1 0.0426(9) 0.0553(9) 0.0790(11) 0.0089(8) -0.0055(8) 0.0009(7)
O2 0.0661(10) 0.0487(9) 0.0831(11) 0.0250(8) 0.0051(8) 0.0029(8)
N2 0.0459(10) 0.0373(9) 0.0461(10) 0.0030(7) -0.0043(8) -0.0071(8)
N1 0.0477(10) 0.0497(10) 0.0478(10) 0.0115(8) 0.0045(8) -0.0060(8)
N3 0.0497(11) 0.0371(9) 0.0466(10) -0.0006(7) 0.0014(8) 0.0029(8)
C8 0.0383(11) 0.0512(11) 0.0572(12) 0.0030(10) 0.0084(9) -0.0041(9)
C9 0.0478(12) 0.0395(10) 0.0503(12) 0.0042(9) 0.0081(9) -0.0042(9)
C2 0.0437(11) 0.0520(12) 0.0399(11) 0.0046(9) 0.0065(8) -0.0108(9)
C4 0.0391(11) 0.0407(10) 0.0424(11) 0.0002(8) 0.0077(8) -0.0043(8)
C11 0.0369(10) 0.0388(9) 0.0406(10) -0.0028(8) 0.0032(8) -0.0028(8)
C7 0.0395(11) 0.0458(11) 0.0481(11) 0.0034(9) 0.0019(8) 0.0053(9)
C10 0.0412(11) 0.0336(9) 0.0380(10) -0.0022(7) 0.0020(8) 0.0025(8)
C1 0.0439(11) 0.0394(10) 0.0420(10) 0.0016(8) 0.0080(9) -0.0067(8)
C5 0.0357(10) 0.0392(10) 0.0413(10) 0.0031(8) 0.0069(8) -0.0029(8)
C3 0.0402(11) 0.0400(10) 0.0556(12) 0.0079(9) 0.0113(9) -0.0010(8)
C6 0.0421(11) 0.0352(9) 0.0358(9) -0.0012(8) 0.0031(8) -0.0010(8)

loop_
_atom_type_symbol
_atom_type_description
_atom_type_scat_dispersion_real
_atom_type_scat_dispersion_imag
_atom_type_scat_source
C C 0.0033 0.0016 'International Tables Vol C Tables 4.2.6.8 and 6.1.1.4'
H H 0.0000 0.0000 'International Tables Vol C Tables 4.2.6.8 and 6.1.1.4'
N N 0.0061 0.0033 'International Tables Vol C Tables 4.2.6.8 and 6.1.1.4'
O O 0.0106 0.0060 'International Tables Vol C Tables 4.2.6.8 and 6.1.1.4'
Cl Cl 0.1484 0.1585 'International Tables Vol C Tables 4.2.6.8 and 6.1.1.4'

loop_
_geom_angle_atom_site_label_1
_geom_angle_atom_site_label_2
_geom_angle_atom_site_label_3
_geom_angle
C6 N2 C5 124.12(17)
C6 N2 H2 112.6(15)
C5 N2 H2 119.5(15)
C2 N1 C3 114.90(17)
O2 N3 O1 119.20(17)
O2 N3 C10 118.50(17)
O1 N3 C10 122.29(15)
C7 C8 C9 121.57(18)
C7 C8 H8 119.2
C9 C8 H8 119.2
C10 C9 C8 120.99(17)
C10 C9 H9 119.5
C8 C9 H9 119.5
N1 C2 C1 123.03(18)
N1 C2 Cl2 113.25(15)
C1 C2 Cl2 123.70(15)
C5 C4 C3 118.09(18)
C5 C4 Cl4 116.79(15)
C3 C4 Cl4 125.12(15)
C10 C11 C6 119.05(17)
C10 C11 H11 120.5
C6 C11 H11 120.5
C8 C7 C6 116.47(18)
C8 C7 H7 121.8
C6 C7 H7 121.8
C11 C10 C9 118.93(17)
C11 C10 N3 118.75(16)
C9 C10 N3 122.28(16)
C2 C1 C5 122.23(17)
C2 C1 Cl1 118.75(15)
C5 C1 Cl1 118.91(14)
C4 C5 N2 118.59(17)
C4 C5 C1 114.40(17)
N2 C5 C1 126.92(16)
N1 C3 C4 127.32(17)
N1 C3 Cl3 113.53(15)
C4 C3 Cl3 119.14(16)
N2 C6 C7 118.34(17)
N2 C6 C11 118.59(17)
C7 C6 C11 122.98(17)

loop_
_geom_bond_atom_site_label_1
_geom_bond_atom_site_label_2
_geom_bond_distance
Cl4 C4 1.811(2)
Cl3 C3 1.726(2)
Cl1 C1 1.714(2)
Cl2 C2 1.821(2)
O1 N3 1.239(2)
O2 N3 1.202(2)
N2 C6 1.391(2)
N2 C5 1.459(3)
N2 H2 0.82(2)
N1 C2 1.323(3)
N1 C3 1.401(3)
N3 C10 1.550(3)
C8 C7 1.354(3)
C8 C9 1.453(3)
C8 H8 0.9300
C9 C10 1.388(3)
C9 H9 0.9300
C2 C1 1.462(3)
C4 C5 1.407(3)
C4 C3 1.464(3)
C11 C10 1.357(2)
C11 C6 1.458(3)
C11 H11 0.9300
C7 C6 1.396(3)
C7 H7 0.9300
C1 C5 1.485(3)

loop_
_geom_torsion_atom_site_label_1
_geom_torsion_atom_site_label_2
_geom_torsion_atom_site_label_3
_geom_torsion_atom_site_label_4
_geom_torsion
C7 C8 C9 C10 -0.8(3)
C3 N1 C2 C1 0.0(3)
C3 N1 C2 Cl2 -178.33(12)
C9 C8 C7 C6 1.1(3)
C6 C11 C10 C9 0.9(3)
C6 C11 C10 N3 -177.21(15)
C8 C9 C10 C11 -0.2(3)
C8 C9 C10 N3 177.79(17)
O2 N3 C10 C11 -177.44(17)
O1 N3 C10 C11 3.4(3)
O2 N3 C10 C9 4.6(3)
O1 N3 C10 C9 -174.61(17)
N1 C2 C1 C5 1.7(3)
Cl2 C2 C1 C5 179.77(13)
N1 C2 C1 Cl1 -174.55(15)
Cl2 C2 C1 Cl1 3.6(2)
C3 C4 C5 N2 177.51(15)
Cl4 C4 C5 N2 -2.7(2)
C3 C4 C5 C1 0.7(2)
Cl4 C4 C5 C1 -179.47(12)
C6 N2 C5 C4 140.09(18)
C6 N2 C5 C1 -43.6(3)
C2 C1 C5 C4 -1.9(2)
Cl1 C1 C5 C4 174.28(13)
C2 C1 C5 N2 -178.39(16)
Cl1 C1 C5 N2 -2.2(2)
C2 N1 C3 C4 -1.3(3)
C2 N1 C3 Cl3 179.49(14)
C5 C4 C3 N1 0.9(3)
Cl4 C4 C3 N1 -178.91(14)
C5 C4 C3 Cl3 -179.90(13)
Cl4 C4 C3 Cl3 0.3(2)
C5 N2 C6 C7 -25.0(3)
C5 N2 C6 C11 158.32(17)
C8 C7 C6 N2 -176.90(17)
C8 C7 C6 C11 -0.4(3)
C10 C11 C6 N2 175.91(16)
C10 C11 C6 C7 -0.6(3)
